data_7029592
loop_
_publ_author_name
'Kociok-K\"ohn, Gabriele'
'Mahon, Mary F.'
'Molloy, Kieran C.'
'Price, Gareth J.'
'Prior, Timothy J.'
'Smith, Douglas R. G.'

_publ_section_title
;
 Biomimetic polyorganosiloxanes: model compounds for new materials.
;
_journal_issue 21
_journal_name_full 'Dalton transactions (Cambridge, England : 2003)'
_journal_page_first 7734
_journal_page_last 7746
_journal_paper_doi 10.1039/c4dt00554f
_journal_volume 43
_journal_year 2014
_chemical_formula_moiety 'C16 H32 N3 O2 Si2'
_chemical_formula_sum 'C16 H32 N3 O2 Si2'
_chemical_formula_weight 354.62
_chemical_name_systematic
;
 ?
;
_space_group_crystal_system triclinic
_space_group_IT_number 2
_space_group_name_Hall '-P 1'
_space_group_name_H-M_alt 'P -1'
_symmetry_space_group_name_Hall '-P 1'
_symmetry_space_group_name_H-M 'P -1'
_atom_sites_solution_hydrogens geom
_audit_creation_method SHELXL-2013
_cell_angle_alpha 96.0320(10)
_cell_angle_beta 96.8080(10)
_cell_angle_gamma 95.324(2)
_cell_formula_units_Z 2
_cell_length_a 7.1751(2)
_cell_length_b 8.9309(3)
_cell_length_c 15.8082(5)
_cell_measurement_reflns_used 27949
_cell_measurement_temperature 150(2)
_cell_measurement_theta_max 27.485
_cell_measurement_theta_min 2.910
_cell_volume 994.58(5)
_computing_cell_refinement 'HKL Scalepack (Otwinowski & Minor, 1997)'
_computing_data_collection 'Collect (Nonius BV, 1997-2000)'
_computing_data_reduction
;
 DENZO-SCALEPACK Z. Otwinowski and W. Minor, " 
 Processing of X-ray Diffraction Data Collected in Oscillation Mode ", 
 Methods in Enzymology, Volume 276: Macromolecular Crystallography, 
 part A, p.307-326, 1997,C.W. Carter, Jr. & R. M. Sweet, Eds., Academic Press.
;
_computing_molecular_graphics 'ORTEP3 for Windows - Farrugia, L. J. J. Appl. Crystallogr. 1997, 30, 565'
_computing_publication_material
;
 'WinGX publication routines, Farrugia, 
 L. J., J. Appl. Crystallogr., 1999, 32, 837-838
;
_computing_structure_refinement
;
 SHELXL-2013 (Sheldrick, 2013)
 Sheldrick GM (2008) Acta Crystallogr A64:112--122 and 
 C. B. H\"ubschle, G. M. Sheldrick and B. Dittrich
 ShelXle: a Qt graphical user interface for SHELXL
 J. Appl. Cryst., 44, (2011) 1281-1284.
;
_computing_structure_solution
; 
 SIR97- Altomare A., Burla M.C., Camalli M., Cascarano G.L., Giacovazzo C. , 
 Guagliardi A., Moliterni A.G.G., Polidori G.,Spagna R. 
 (1999) J. Appl. Cryst. 32, 115-119
;
_diffrn_ambient_temperature 150(2)
_diffrn_measured_fraction_theta_full 0.993
_diffrn_measured_fraction_theta_max 0.988
_diffrn_measurement_device_type 'Nonius Kappa CCD'
_diffrn_measurement_method '376 1.5 degree images with \f and \w scans'
_diffrn_radiation_monochromator graphite
_diffrn_radiation_source 'fine-focus sealed tube'
_diffrn_radiation_type MoK\a
_diffrn_radiation_wavelength 0.71073
_diffrn_reflns_av_R_equivalents 0.0463
_diffrn_reflns_av_unetI/netI 0.0499
_diffrn_reflns_Laue_measured_fraction_full 0.993
_diffrn_reflns_Laue_measured_fraction_max 0.988
_diffrn_reflns_limit_h_max 9
_diffrn_reflns_limit_h_min -9
_diffrn_reflns_limit_k_max 11
_diffrn_reflns_limit_k_min -11
_diffrn_reflns_limit_l_max 20
_diffrn_reflns_limit_l_min -20
_diffrn_reflns_number 15784
_diffrn_reflns_point_group_measured_fraction_full 0.993
_diffrn_reflns_point_group_measured_fraction_max 0.988
_diffrn_reflns_theta_full 25.242
_diffrn_reflns_theta_max 27.529
_diffrn_reflns_theta_min 3.277
_exptl_absorpt_coefficient_mu 0.191
_exptl_absorpt_correction_type none
_exptl_crystal_colour colourless
_exptl_crystal_density_diffrn 1.184
_exptl_crystal_description plate
_exptl_crystal_F_000 386
_exptl_crystal_size_max 0.250
_exptl_crystal_size_mid 0.250
_exptl_crystal_size_min 0.100
_refine_diff_density_max 0.370
_refine_diff_density_min -0.619
_refine_diff_density_rms 0.133
_refine_ls_extinction_method none
_refine_ls_goodness_of_fit_ref 1.107
_refine_ls_hydrogen_treatment constr
_refine_ls_matrix_type full
_refine_ls_number_parameters 245
_refine_ls_number_reflns 4534
_refine_ls_number_restraints 0
_refine_ls_restrained_S_all 1.107
_refine_ls_R_factor_all 0.0781
_refine_ls_R_factor_gt 0.0555
_refine_ls_shift/su_max 0.000
_refine_ls_shift/su_mean 0.000
_refine_ls_structure_factor_coef Fsqd
_refine_ls_weighting_details 'w=1/[\s^2^(Fo^2^)+(0.0327P)^2^+0.6368P] where P=(Fo^2^+2Fc^2^)/3'
_refine_ls_weighting_scheme calc
_refine_ls_wR_factor_gt 0.1087
_refine_ls_wR_factor_ref 0.1156
_reflns_Friedel_coverage 0.000
_reflns_number_gt 3722
_reflns_number_total 4534
_reflns_threshold_expression 'I > 2\s(I)'
_cod_data_source_file c4dt00554f1.cif
_cod_data_source_block Compound-21-k06kcm4
_cod_depositor_comments 'Adding full bibliography for 7029587--7029593.cif.'
_cod_database_code 7029592
_shelx_space_group_comment
;
The symmetry employed for this shelxl refinement is uniquely defined
by the following loop, which should always be used as a source of
symmetry information in preference to the above space-group names.
They are only intended as comments.
;
_shelx_estimated_absorpt_t_min 0.954
_shelx_estimated_absorpt_t_max 0.981
_shelxl_version_number 2013-3

loop_
_space_group_symop_operation_xyz
'x, y, z'
'-x, -y, -z'

loop_
_atom_site_label
_atom_site_type_symbol
_atom_site_fract_x
_atom_site_fract_y
_atom_site_fract_z
_atom_site_U_iso_or_equiv
_atom_site_adp_type
_atom_site_occupancy
_atom_site_site_symmetry_order
_atom_site_calc_flag
_atom_site_refinement_flags_posn
_atom_site_refinement_flags_adp
_atom_site_refinement_flags_occupancy
_atom_site_disorder_assembly
_atom_site_disorder_group
Si1 Si -0.18105(8) 0.20991(6) 0.08669(3) 0.02904(15) Uani 1 1 d . . . . .
Si2 Si -0.21273(8) -0.06301(6) 0.19817(4) 0.03384(16) Uani 1 1 d . . . . .
O1 O -0.13813(19) 0.07510(15) 0.14608(9) 0.0334(3) Uani 1 1 d . . . . .
O2 O 0.10205(18) 0.41666(17) 0.40755(9) 0.0384(4) Uani 1 1 d . . . . .
C1 C -0.3942(3) 0.2973(3) 0.11526(15) 0.0443(6) Uani 1 1 d . . . . .
H1A H -0.4163 0.3802 0.0806 0.066 Uiso 1 1 calc R U . . .
H1B H -0.3746 0.3370 0.1762 0.066 Uiso 1 1 calc R U . . .
H1C H -0.5040 0.2208 0.1040 0.066 Uiso 1 1 calc R U . . .
C2 C -0.2224(3) 0.1283(3) -0.02796(13) 0.0425(5) Uani 1 1 d . . . . .
H2A H -0.2439 0.2091 -0.0642 0.064 Uiso 1 1 calc R U . . .
H2B H -0.3334 0.0529 -0.0373 0.064 Uiso 1 1 calc R U . . .
H2C H -0.1116 0.0797 -0.0427 0.064 Uiso 1 1 calc R U . . .
C3 C 0.0277(3) 0.3566(2) 0.10714(13) 0.0355(5) Uani 1 1 d . . . . .
H3A H 0.1371 0.3124 0.0856 0.043 Uiso 1 1 calc R U . . .
H3B H 0.0001 0.4422 0.0743 0.043 Uiso 1 1 calc R U . . .
C4 C 0.0811(3) 0.4171(2) 0.20202(13) 0.0382(5) Uani 1 1 d . . . . .
H4A H -0.0325 0.4512 0.2249 0.046 Uiso 1 1 calc R U . . .
H4B H 0.1208 0.3330 0.2337 0.046 Uiso 1 1 calc R U . . .
C5 C 0.2388(4) 0.5479(3) 0.21982(15) 0.0460(6) Uani 1 1 d . . . . .
H5A H 0.1945 0.6356 0.1929 0.055 Uiso 1 1 calc R U . A 1
H5B H 0.3485 0.5173 0.1923 0.055 Uiso 1 1 calc R U . A 1
N2 N 0.6804(4) 0.5662(3) 0.33065(17) 0.0404(8) Uani 0.698(5) 1 d . . P B 1
H2D H 0.6253 0.6341 0.3030 0.048 Uiso 0.698(5) 1 calc R U P B 1
H2E H 0.8027 0.5617 0.3318 0.048 Uiso 0.698(5) 1 calc R U P B 1
C6 C 0.3041(8) 0.5982(5) 0.3161(3) 0.0350(11) Uani 0.698(5) 1 d . . P B 1
H6A H 0.3995 0.6872 0.3210 0.042 Uiso 0.698(5) 1 calc R U P B 1
H6B H 0.1946 0.6317 0.3427 0.042 Uiso 0.698(5) 1 calc R U P B 1
N1 N 0.3861(5) 0.4830(5) 0.3666(2) 0.0252(8) Uani 0.698(5) 1 d . . P B 1
N3 N 0.3478(8) 0.2849(6) 0.4506(3) 0.0350(10) Uani 0.698(5) 1 d . . P B 1
C7 C 0.5834(5) 0.4747(5) 0.3689(2) 0.0242(7) Uani 0.698(5) 1 d . . P B 1
C8 C 0.6554(5) 0.3608(5) 0.4161(2) 0.0283(8) Uani 0.698(5) 1 d . . P B 1
H8 H 0.7863 0.3486 0.4215 0.034 Uiso 0.698(5) 1 calc R U P B 1
C9 C 0.5372(5) 0.2711(4) 0.4530(2) 0.0289(8) Uani 0.698(5) 1 d . . P B 1
H9 H 0.5873 0.1934 0.4825 0.035 Uiso 0.698(5) 1 calc R U P B 1
C10 C 0.2660(7) 0.3936(6) 0.4102(3) 0.0265(11) Uani 0.698(5) 1 d . . P B 1
N2A N 0.6551(14) 0.2175(10) 0.4709(5) 0.071(3) Uiso 0.302(5) 1 d . . P B 2
H2F H 0.7762 0.2080 0.4715 0.085 Uiso 0.302(5) 1 calc R U P B 2
H2G H 0.5847 0.1564 0.4974 0.085 Uiso 0.302(5) 1 calc R U P B 2
C6A C 0.2562(19) 0.6203(18) 0.3141(10) 0.044(4) Uiso 0.302(5) 1 d . . P B 2
H6C H 0.3228 0.7239 0.3224 0.053 Uiso 0.302(5) 1 calc R U P B 2
H6D H 0.1318 0.6219 0.3352 0.053 Uiso 0.302(5) 1 calc R U P B 2
N1A N 0.3659(15) 0.5161(12) 0.3528(6) 0.026(3) Uiso 0.302(5) 1 d . . P B 2
N3A N 0.372(2) 0.3076(16) 0.4368(9) 0.034(3) Uiso 0.302(5) 1 d . . P B 2
C7A C 0.5553(14) 0.5199(11) 0.3506(6) 0.031(3) Uiso 0.302(5) 1 d . . P B 2
H7A H 0.6165 0.5940 0.3214 0.037 Uiso 0.302(5) 1 calc R U P B 2
C8A C 0.6540(14) 0.4247(13) 0.3873(7) 0.035(2) Uiso 0.302(5) 1 d . . P B 2
H8A H 0.7850 0.4307 0.3822 0.042 Uiso 0.302(5) 1 calc R U P B 2
C9A C 0.5830(16) 0.3175(13) 0.4325(6) 0.030(2) Uiso 0.302(5) 1 d . . P B 2
C10A C 0.2756(19) 0.4211(13) 0.3965(8) 0.016(3) Uiso 0.302(5) 1 d . . P B 2
C11 C 0.2371(4) 0.1801(3) 0.48532(15) 0.0586(7) Uani 1 1 d . . . . .
H11A H 0.1219 0.2245 0.5001 0.070 Uiso 1 1 calc R U . B 1
H11B H 0.3069 0.1549 0.5389 0.070 Uiso 1 1 calc R U . B 1
C12 C 0.1803(4) 0.0357(3) 0.42362(15) 0.0561(7) Uani 1 1 d . . . . .
H12A H 0.2944 0.0010 0.4015 0.067 Uiso 1 1 calc R U . . .
H12B H 0.1268 -0.0444 0.4553 0.067 Uiso 1 1 calc R U . . .
C13 C 0.0366(4) 0.0572(3) 0.34841(14) 0.0482(6) Uani 1 1 d . . . . .
H13A H 0.0897 0.1388 0.3176 0.058 Uiso 1 1 calc R U . . .
H13B H -0.0778 0.0907 0.3708 0.058 Uiso 1 1 calc R U . . .
C14 C -0.0207(4) -0.0855(2) 0.28464(14) 0.0426(5) Uani 1 1 d . . . . .
H14A H -0.0628 -0.1697 0.3163 0.051 Uiso 1 1 calc R U . . .
H14B H 0.0913 -0.1134 0.2581 0.051 Uiso 1 1 calc R U . . .
C15 C -0.4269(3) -0.0156(3) 0.24694(16) 0.0505(6) Uani 1 1 d . . . . .
H15A H -0.5318 -0.0140 0.2014 0.076 Uiso 1 1 calc R U . . .
H15B H -0.4009 0.0842 0.2808 0.076 Uiso 1 1 calc R U . . .
H15C H -0.4606 -0.0920 0.2843 0.076 Uiso 1 1 calc R U . . .
C16 C -0.2668(4) -0.2424(3) 0.12468(15) 0.0471(6) Uani 1 1 d . . . . .
H16A H -0.3612 -0.2285 0.0768 0.071 Uiso 1 1 calc R U . . .
H16B H -0.3165 -0.3230 0.1560 0.071 Uiso 1 1 calc R U . . .
H16C H -0.1513 -0.2702 0.1025 0.071 Uiso 1 1 calc R U . . .

loop_
_atom_site_aniso_label
_atom_site_aniso_U_11
_atom_site_aniso_U_22
_atom_site_aniso_U_33
_atom_site_aniso_U_23
_atom_site_aniso_U_13
_atom_site_aniso_U_12
Si1 0.0284(3) 0.0319(3) 0.0250(3) -0.0006(2) 0.0009(2) 0.0016(2)
Si2 0.0410(3) 0.0302(3) 0.0272(3) -0.0014(2) 0.0052(2) -0.0087(2)
O1 0.0347(7) 0.0332(8) 0.0323(7) 0.0050(6) 0.0067(6) -0.0018(6)
O2 0.0194(7) 0.0524(9) 0.0396(8) -0.0087(7) 0.0056(6) -0.0027(6)
C1 0.0360(12) 0.0463(13) 0.0471(13) -0.0086(11) 0.0001(10) 0.0094(10)
C2 0.0447(13) 0.0510(14) 0.0291(11) -0.0021(10) 0.0007(9) 0.0032(10)
C3 0.0402(12) 0.0345(11) 0.0305(11) 0.0052(9) 0.0039(9) -0.0039(9)
C4 0.0411(12) 0.0370(12) 0.0325(11) 0.0007(9) 0.0019(9) -0.0103(9)
C5 0.0558(14) 0.0364(12) 0.0418(13) 0.0012(10) 0.0083(11) -0.0141(11)
N2 0.0319(15) 0.0474(17) 0.0397(15) 0.0031(12) 0.0083(11) -0.0090(12)
C6 0.032(2) 0.021(2) 0.048(2) -0.0096(16) 0.0059(19) -0.0046(18)
N1 0.0218(16) 0.0266(19) 0.0250(16) 0.0025(14) -0.0011(12) -0.0031(14)
N3 0.034(2) 0.045(3) 0.0217(19) -0.0036(18) -0.0027(16) -0.0043(17)
C7 0.0263(17) 0.0199(17) 0.0250(16) -0.0001(15) 0.0027(13) -0.0014(14)
C8 0.0219(16) 0.0304(19) 0.0304(17) -0.0014(15) 0.0009(13) -0.0011(14)
C9 0.0255(17) 0.0294(17) 0.0290(16) 0.0022(14) -0.0059(13) 0.0011(14)
C10 0.026(2) 0.033(3) 0.017(2) -0.0016(17) 0.0048(14) -0.0109(17)
C11 0.0796(19) 0.0607(17) 0.0290(12) 0.0052(11) -0.0102(12) -0.0050(15)
C12 0.0807(19) 0.0495(15) 0.0332(12) 0.0091(11) -0.0101(12) -0.0006(13)
C13 0.0673(16) 0.0370(12) 0.0337(12) 0.0015(10) -0.0086(11) -0.0062(11)
C14 0.0596(15) 0.0305(11) 0.0344(11) 0.0048(9) -0.0008(10) -0.0040(10)
C15 0.0499(14) 0.0556(15) 0.0434(13) -0.0040(11) 0.0195(11) -0.0142(12)
C16 0.0565(15) 0.0358(12) 0.0431(13) -0.0067(10) 0.0039(11) -0.0094(11)

loop_
_atom_type_symbol
_atom_type_description
_atom_type_scat_dispersion_real
_atom_type_scat_dispersion_imag
_atom_type_scat_source
C C 0.0033 0.0016 'International Tables Vol C Tables 4.2.6.8 and 6.1.1.4'
H H 0.0000 0.0000 'International Tables Vol C Tables 4.2.6.8 and 6.1.1.4'
O O 0.0106 0.0060 'International Tables Vol C Tables 4.2.6.8 and 6.1.1.4'
N N 0.0061 0.0033 'International Tables Vol C Tables 4.2.6.8 and 6.1.1.4'
Si Si 0.0817 0.0704 'International Tables Vol C Tables 4.2.6.8 and 6.1.1.4'

loop_
_geom_angle_atom_site_label_1
_geom_angle_atom_site_label_2
_geom_angle_atom_site_label_3
_geom_angle
O1 Si1 C2 108.94(9)
O1 Si1 C1 110.14(10)
C2 Si1 C1 109.33(11)
O1 Si1 C3 108.12(9)
C2 Si1 C3 110.90(10)
C1 Si1 C3 109.40(10)
O1 Si2 C16 110.29(10)
O1 Si2 C15 109.98(10)
C16 Si2 C15 110.04(11)
O1 Si2 C14 107.75(9)
C16 Si2 C14 109.33(11)
C15 Si2 C14 109.40(12)
Si1 O1 Si2 150.42(10)
Si1 C1 H1A 109.5
Si1 C1 H1B 109.5
H1A C1 H1B 109.5
Si1 C1 H1C 109.5
H1A C1 H1C 109.5
H1B C1 H1C 109.5
Si1 C2 H2A 109.5
Si1 C2 H2B 109.5
H2A C2 H2B 109.5
Si1 C2 H2C 109.5
H2A C2 H2C 109.5
H2B C2 H2C 109.5
C4 C3 Si1 113.45(14)
C4 C3 H3A 108.9
Si1 C3 H3A 108.9
C4 C3 H3B 108.9
Si1 C3 H3B 108.9
H3A C3 H3B 107.7
C5 C4 C3 114.62(18)
C5 C4 H4A 108.6
C3 C4 H4A 108.6
C5 C4 H4B 108.6
C3 C4 H4B 108.6
H4A C4 H4B 107.6
C4 C5 C6 114.2(2)
C4 C5 C6A 110.5(6)
C4 C5 H5A 108.7
C6 C5 H5A 108.7
C4 C5 H5B 108.7
C6 C5 H5B 108.7
H5A C5 H5B 107.6
C7 N2 H2D 120.0
C7 N2 H2E 120.0
H2D N2 H2E 120.0
N1 C6 C5 116.5(3)
N1 C6 H6A 108.2
C5 C6 H6A 108.2
N1 C6 H6B 108.2
C5 C6 H6B 108.2
H6A C6 H6B 107.3
C10 N1 C7 124.8(4)
C10 N1 C6 118.5(4)
C7 N1 C6 116.7(4)
C10 N3 C11 119.3(4)
C10 N3 C9 121.6(5)
C11 N3 C9 118.9(5)
N2 C7 N1 119.6(5)
N2 C7 C8 125.5(4)
N1 C7 C8 115.0(3)
C9 C8 C7 119.4(3)
C9 C8 H8 120.3
C7 C8 H8 120.3
C8 C9 N3 123.8(4)
C8 C9 H9 118.1
N3 C9 H9 118.1
O2 C10 N3 125.8(4)
O2 C10 N1 118.9(5)
N3 C10 N1 115.3(5)
C9A N2A H2F 120.0
C9A N2A H2G 120.0
H2F N2A H2G 120.0
N1A C6A C5 98.6(9)
N1A C6A H6C 112.0
C5 C6A H6C 112.0
N1A C6A H6D 112.0
C5 C6A H6D 112.0
H6C C6A H6D 109.7
C10A N1A C7A 121.6(10)
C10A N1A C6A 115.8(12)
C7A N1A C6A 122.4(11)
C10A N3A C9A 115.1(10)
C10A N3A C11 116.8(10)
C9A N3A C11 128.1(10)
C8A C7A N1A 121.6(10)
C8A C7A H7A 119.2
N1A C7A H7A 119.2
C7A C8A C9A 124.3(10)
C7A C8A H8A 117.8
C9A C8A H8A 117.8
N2A C9A C8A 133.0(12)
N2A C9A N3A 110.5(12)
C8A C9A N3A 116.4(9)
O2 C10A N1A 126.1(10)
O2 C10A N3A 113.3(9)
N1A C10A N3A 120.6(12)
N3 C11 C12 111.8(3)
C12 C11 N3A 109.3(5)
N3 C11 H11A 109.3
C12 C11 H11A 109.3
N3 C11 H11B 109.3
C12 C11 H11B 109.3
H11A C11 H11B 107.9
C13 C12 C11 112.8(2)
C13 C12 H12A 109.0
C11 C12 H12A 109.0
C13 C12 H12B 109.0
C11 C12 H12B 109.0
H12A C12 H12B 107.8
C12 C13 C14 113.9(2)
C12 C13 H13A 108.8
C14 C13 H13A 108.8
C12 C13 H13B 108.8
C14 C13 H13B 108.8
H13A C13 H13B 107.7
C13 C14 Si2 113.59(16)
C13 C14 H14A 108.8
Si2 C14 H14A 108.8
C13 C14 H14B 108.8
Si2 C14 H14B 108.8
H14A C14 H14B 107.7
Si2 C15 H15A 109.5
Si2 C15 H15B 109.5
H15A C15 H15B 109.5
Si2 C15 H15C 109.5
H15A C15 H15C 109.5
H15B C15 H15C 109.5
Si2 C16 H16A 109.5
Si2 C16 H16B 109.5
H16A C16 H16B 109.5
Si2 C16 H16C 109.5
H16A C16 H16C 109.5
H16B C16 H16C 109.5

loop_
_geom_bond_atom_site_label_1
_geom_bond_atom_site_label_2
_geom_bond_distance
Si1 O1 1.6321(15)
Si1 C2 1.860(2)
Si1 C1 1.861(2)
Si1 C3 1.870(2)
Si2 O1 1.6375(15)
Si2 C16 1.858(2)
Si2 C15 1.862(2)
Si2 C14 1.862(2)
O2 C10 1.210(6)
O2 C10A 1.276(14)
C1 H1A 0.9800
C1 H1B 0.9800
C1 H1C 0.9800
C2 H2A 0.9800
C2 H2B 0.9800
C2 H2C 0.9800
C3 C4 1.531(3)
C3 H3A 0.9900
C3 H3B 0.9900
C4 C5 1.528(3)
C4 H4A 0.9900
C4 H4B 0.9900
C5 C6 1.544(5)
C5 C6A 1.547(15)
C5 H5A 0.9900
C5 H5B 0.9900
N2 C7 1.272(4)
N2 H2D 0.8800
N2 H2E 0.8800
C6 N1 1.489(6)
C6 H6A 0.9900
C6 H6B 0.9900
N1 C10 1.408(6)
N1 C7 1.421(5)
N3 C10 1.358(8)
N3 C11 1.371(6)
N3 C9 1.372(6)
C7 C8 1.423(5)
C8 C9 1.337(5)
C8 H8 0.9500
C9 H9 0.9500
N2A C9A 1.249(13)
N2A H2F 0.8800
N2A H2G 0.8800
C6A N1A 1.414(14)
C6A H6C 0.9900
C6A H6D 0.9900
N1A C10A 1.321(14)
N1A C7A 1.361(15)
N3A C10A 1.441(19)
N3A C9A 1.517(18)
N3A C11 1.726(12)
C7A C8A 1.296(13)
C7A H7A 0.9500
C8A C9A 1.351(14)
C8A H8A 0.9500
C11 C12 1.525(3)
C11 H11A 0.9900
C11 H11B 0.9900
C12 C13 1.519(3)
C12 H12A 0.9900
C12 H12B 0.9900
C13 C14 1.531(3)
C13 H13A 0.9900
C13 H13B 0.9900
C14 H14A 0.9900
C14 H14B 0.9900
C15 H15A 0.9800
C15 H15B 0.9800
C15 H15C 0.9800
C16 H16A 0.9800
C16 H16B 0.9800
C16 H16C 0.9800

loop_
_geom_hbond_atom_site_label_D
_geom_hbond_atom_site_label_H
_geom_hbond_atom_site_label_A
_geom_hbond_distance_DH
_geom_hbond_distance_HA
_geom_hbond_distance_DA
_geom_hbond_angle_DHA
_geom_hbond_site_symmetry_A
C8 H8 O2 0.95 2.33 3.218(4) 154.8 1_655
C12 H12B N2A 0.99 2.57 3.179(9) 119.9 2_656
